data_4084168
loop_
_publ_author_name
'Yasuda, Makoto'
'Nagano, Yoshitaka'
'Yunoki, Hiroshi'
'Tsuruwa, Kensuke'
'Baba, Akio'

_publ_section_title
;
 Chiral Transfer in the Reaction of Aminoallylic Stannanes with Carbonyls
 in Two Different Modes using Tin(II) and Indium(III) Halides for the
 Synthesis of Each Enantiomer
;
_journal_issue 15
_journal_name_full Organometallics
_journal_page_first 3924
_journal_paper_doi 10.1021/om500768e
_journal_volume 33
_journal_year 2014
_chemical_absolute_configuration syn
_chemical_formula_moiety 'C20 H23 N O3'
_chemical_formula_sum 'C20 H23 N O3'
_chemical_formula_weight 325.41
_space_group_IT_number 19
_symmetry_cell_setting orthorhombic
_symmetry_Int_Tables_number 19
_symmetry_space_group_name_Hall 'P 2ac 2ab'
_symmetry_space_group_name_H-M 'P 21 21 21'
_atom_sites_solution_hydrogens geom
_atom_sites_solution_primary direct
_atom_sites_solution_secondary difmap
_cell_angle_alpha 90.0000
_cell_angle_beta 90.0000
_cell_angle_gamma 90.0000
_cell_formula_units_Z 4
_cell_length_a 7.15581(13)
_cell_length_b 10.64801(19)
_cell_length_c 22.8418(5)
_cell_measurement_reflns_used 19048
_cell_measurement_temperature 123
_cell_measurement_theta_max 71.75
_cell_measurement_theta_min 3.87
_cell_volume 1740.43(6)
_computing_cell_refinement 'RAPID AUTO'
_computing_data_collection 'RAPID AUTO (Rigaku, ????)'
_computing_data_reduction 'RAPID AUTO'
_computing_molecular_graphics 'CrystalStructure 4.0'
_computing_publication_material 'CrystalStructure 4.0 (Rigaku, 2010)'
_computing_structure_refinement 'SHELXL97 (Sheldrick, 2008)'
_computing_structure_solution 'SIR92 (Altomare, et al., 1994)'
_diffrn_ambient_temperature 123
_diffrn_detector_area_resol_mean 10.000
_diffrn_measured_fraction_theta_full 0.999
_diffrn_measured_fraction_theta_max 0.999
_diffrn_measurement_device_type 'Rigaku R-AXIS RAPID'
_diffrn_measurement_method \w
_diffrn_radiation_type 'Cu K\a'
_diffrn_radiation_wavelength 1.54187
_diffrn_reflns_av_R_equivalents 0.0398
_diffrn_reflns_limit_h_max 8
_diffrn_reflns_limit_h_min -8
_diffrn_reflns_limit_k_max 12
_diffrn_reflns_limit_k_min -12
_diffrn_reflns_limit_l_max 26
_diffrn_reflns_limit_l_min -26
_diffrn_reflns_number 19282
_diffrn_reflns_theta_full 65.00
_diffrn_reflns_theta_max 65.00
_diffrn_standards_number 0
_exptl_absorpt_coefficient_mu 0.667
_exptl_absorpt_correction_T_max 0.935
_exptl_absorpt_correction_T_min 0.762
_exptl_absorpt_correction_type multi-scan
_exptl_absorpt_process_details 'ABSCOR (Rigaku, 1995)'
_exptl_crystal_colour colorless
_exptl_crystal_density_diffrn 1.242
_exptl_crystal_density_method 'not measured'
_exptl_crystal_description prism
_exptl_crystal_F_000 696.00
_exptl_crystal_size_max 0.100
_exptl_crystal_size_mid 0.100
_exptl_crystal_size_min 0.100
_refine_diff_density_max 0.160
_refine_diff_density_min -0.250
_refine_ls_abs_structure_details 'Flack, H. D. (1983), Acta Cryst. A39, 876-881.  1231 Friedel Pairs'
_refine_ls_abs_structure_Flack 0.05(19)
_refine_ls_extinction_method none
_refine_ls_goodness_of_fit_ref 1.077
_refine_ls_hydrogen_treatment constr
_refine_ls_number_parameters 218
_refine_ls_number_reflns 2964
_refine_ls_number_restraints 0
_refine_ls_R_factor_gt 0.0342
_refine_ls_shift/su_max 0.001
_refine_ls_structure_factor_coef Fsqd
_refine_ls_weighting_details 'w = 1/[\s^2^(Fo^2^)+(0.0552P)^2^+0.1239P] where P=(Fo^2^+2Fc^2^)/3'
_refine_ls_weighting_scheme calc
_refine_ls_wR_factor_ref 0.0871
_reflns_number_gt 2813
_reflns_number_total 2964
_reflns_threshold_expression F^2^>2.0\s(F^2^)
_cod_data_source_file om500768e_si_004.cif
_cod_data_source_block 833
_cod_depositor_comments 'Adding full bibliography for 4084164--4084171.cif.'
_cod_original_cell_volume 1740.44(6)
_cod_database_code 4084168

loop_
_symmetry_equiv_pos_site_id
_symmetry_equiv_pos_as_xyz
1 +X,+Y,+Z
2 1/2+X,1/2-Y,-Z
3 -X,1/2+Y,1/2-Z
4 1/2-X,-Y,1/2+Z

loop_
_atom_site_label
_atom_site_type_symbol
_atom_site_fract_x
_atom_site_fract_y
_atom_site_fract_z
_atom_site_U_iso_or_equiv
_atom_site_adp_type
_atom_site_occupancy
_atom_site_symmetry_multiplicity
_atom_site_calc_flag
_atom_site_refinement_flags
O1 O 0.35946(15) 0.24445(9) 0.86004(5) 0.0319(3) Uani 1.0 4 d .
O2 O -0.03735(16) 0.34939(11) 0.78128(5) 0.0361(3) Uani 1.0 4 d .
O3 O 0.63386(17) 0.47347(10) 0.80704(5) 0.0392(3) Uani 1.0 4 d .
N1 N 0.24962(19) 0.43119(12) 0.80103(5) 0.0288(3) Uani 1.0 4 d .
C1 C 0.2364(3) 0.53962(14) 0.76596(6) 0.0329(4) Uani 1.0 4 d .
C2 C 0.3405(3) 0.64055(14) 0.77464(7) 0.0340(4) Uani 1.0 4 d .
C3 C 0.4668(3) 0.66257(14) 0.82647(6) 0.0305(4) Uani 1.0 4 d .
C4 C 0.6615(3) 0.60310(14) 0.82011(7) 0.0308(4) Uani 1.0 4 d .
C5 C 0.1773(2) 0.22303(14) 0.83693(6) 0.0280(4) Uani 1.0 4 d .
C6 C -0.0311(3) 0.27331(15) 0.92317(7) 0.0346(4) Uani 1.0 4 d .
C7 C 0.7197(3) 0.56741(15) 0.92792(7) 0.0352(4) Uani 1.0 4 d .
C8 C 0.4636(3) 0.13378(14) 0.87177(7) 0.0362(4) Uani 1.0 4 d .
C9 C 0.1186(3) 0.34218(14) 0.80417(6) 0.0275(4) Uani 1.0 4 d .
C10 C 0.8241(3) 0.58401(16) 0.97821(7) 0.0408(5) Uani 1.0 4 d .
C11 C 0.4824(3) 0.80397(15) 0.83783(7) 0.0392(4) Uani 1.0 4 d .
C13 C 0.0426(3) 0.18410(14) 0.88464(6) 0.0277(4) Uani 1.0 4 d .
C14 C -0.1375(3) 0.23509(16) 0.97081(7) 0.0389(4) Uani 1.0 4 d .
C15 C -0.1704(3) 0.10880(17) 0.98071(8) 0.0408(4) Uani 1.0 4 d .
C16 C -0.1019(3) 0.02019(16) 0.94193(7) 0.0390(4) Uani 1.0 4 d .
C17 C 0.0035(3) 0.05787(15) 0.89406(7) 0.0326(4) Uani 1.0 4 d .
C18 C 0.9897(3) 0.65087(16) 0.97676(7) 0.0418(5) Uani 1.0 4 d .
C19 C 0.7787(3) 0.61913(13) 0.87488(6) 0.0286(4) Uani 1.0 4 d .
C20 C 1.0502(3) 0.70094(16) 0.92450(8) 0.0404(4) Uani 1.0 4 d .
C21 C 0.9454(3) 0.68571(14) 0.87389(7) 0.0340(4) Uani 1.0 4 d .
H1 H 0.1488 0.5403 0.7347 0.0394 Uiso 1.0 4 calc R
H2 H 0.3353 0.7046 0.7457 0.0408 Uiso 1.0 4 calc R
H3 H 0.4057 0.6239 0.8615 0.0366 Uiso 1.0 4 calc R
H4 H 0.7276 0.6437 0.7865 0.0370 Uiso 1.0 4 calc R
H5 H 0.3511 0.4215 0.8223 0.0346 Uiso 1.0 4 calc R
H6 H 0.1856 0.1529 0.8079 0.0336 Uiso 1.0 4 calc R
H7 H 0.4797 0.0859 0.8355 0.0434 Uiso 1.0 4 calc R
H8 H 0.3966 0.0823 0.9005 0.0434 Uiso 1.0 4 calc R
H9 H 0.5864 0.1567 0.8875 0.0434 Uiso 1.0 4 calc R
H10 H -0.0084 0.3601 0.9168 0.0415 Uiso 1.0 4 calc R
H11 H -0.1879 0.2960 0.9968 0.0467 Uiso 1.0 4 calc R
H12 H -0.2399 0.0830 1.0140 0.0489 Uiso 1.0 4 calc R
H13 H -0.1271 -0.0664 0.9481 0.0468 Uiso 1.0 4 calc R
H14 H 0.0495 -0.0033 0.8674 0.0392 Uiso 1.0 4 calc R
H15 H 0.5637 0.8186 0.8717 0.0470 Uiso 1.0 4 calc R
H16 H 0.3580 0.8385 0.8458 0.0470 Uiso 1.0 4 calc R
H17 H 0.5355 0.8453 0.8033 0.0470 Uiso 1.0 4 calc R
H18 H 0.7379 0.4387 0.8018 0.0471 Uiso 1.0 4 calc R
H19 H 0.6069 0.5205 0.9295 0.0423 Uiso 1.0 4 calc R
H20 H 0.7818 0.5491 1.0141 0.0490 Uiso 1.0 4 calc R
H21 H 1.0609 0.6622 1.0115 0.0502 Uiso 1.0 4 calc R
H22 H 1.1644 0.7462 0.9231 0.0484 Uiso 1.0 4 calc R
H23 H 0.9883 0.7212 0.8382 0.0408 Uiso 1.0 4 calc R

loop_
_atom_site_aniso_label
_atom_site_aniso_U_11
_atom_site_aniso_U_22
_atom_site_aniso_U_33
_atom_site_aniso_U_12
_atom_site_aniso_U_13
_atom_site_aniso_U_23
O1 0.0236(6) 0.0301(6) 0.0419(6) 0.0037(5) -0.0050(5) 0.0019(5)
O2 0.0266(6) 0.0454(7) 0.0362(6) 0.0043(6) -0.0073(5) -0.0068(5)
O3 0.0288(7) 0.0320(6) 0.0569(7) 0.0041(5) -0.0026(6) -0.0148(6)
N1 0.0272(7) 0.0305(7) 0.0288(6) 0.0033(6) -0.0056(6) 0.0007(5)
C1 0.0333(9) 0.0374(9) 0.0280(7) 0.0111(8) -0.0026(7) 0.0041(7)
C2 0.0392(10) 0.0321(8) 0.0309(8) 0.0112(8) 0.0027(7) 0.0058(7)
C3 0.0357(9) 0.0258(8) 0.0300(8) 0.0036(7) 0.0041(7) 0.0032(6)
C4 0.0350(9) 0.0279(8) 0.0295(8) 0.0001(7) 0.0051(7) -0.0030(6)
C5 0.0251(8) 0.0299(8) 0.0291(7) 0.0009(7) -0.0024(6) -0.0068(6)
C6 0.0342(9) 0.0354(9) 0.0341(8) -0.0033(8) -0.0005(7) -0.0085(7)
C7 0.0351(10) 0.0348(8) 0.0358(9) 0.0031(8) 0.0050(7) 0.0056(7)
C8 0.0310(9) 0.0355(9) 0.0420(9) 0.0082(8) 0.0028(8) 0.0092(7)
C9 0.0249(8) 0.0324(8) 0.0252(7) 0.0023(7) -0.0014(6) -0.0085(6)
C10 0.0481(11) 0.0438(9) 0.0306(8) 0.0142(9) 0.0056(8) 0.0045(7)
C11 0.0508(11) 0.0268(8) 0.0399(9) 0.0030(8) 0.0053(8) 0.0004(7)
C13 0.0233(8) 0.0334(8) 0.0263(7) 0.0014(7) -0.0050(7) -0.0047(6)
C14 0.0363(10) 0.0489(10) 0.0314(8) 0.0003(9) 0.0046(8) -0.0107(7)
C15 0.0335(10) 0.0546(11) 0.0342(9) 0.0063(9) 0.0041(8) 0.0078(8)
C16 0.0323(10) 0.0372(9) 0.0474(10) 0.0047(8) 0.0010(8) 0.0076(8)
C17 0.0285(9) 0.0335(8) 0.0359(8) 0.0053(7) 0.0001(7) -0.0012(6)
C18 0.0428(11) 0.0467(10) 0.0360(9) 0.0151(9) -0.0050(8) -0.0095(8)
C19 0.0324(9) 0.0248(7) 0.0287(8) 0.0036(7) 0.0052(7) -0.0017(6)
C20 0.0341(10) 0.0395(9) 0.0475(10) 0.0019(8) 0.0001(8) -0.0122(8)
C21 0.0351(9) 0.0326(8) 0.0343(8) -0.0007(8) 0.0074(7) -0.0044(7)

loop_
_atom_type_symbol
_atom_type_description
_atom_type_scat_dispersion_real
_atom_type_scat_dispersion_imag
_atom_type_scat_source
C C 0.018 0.009
;
International Tables for Crystallography
(1992, Vol. C, Tables 4.2.6.8 and 6.1.1.4)
;
H H 0.000 0.000
;
International Tables for Crystallography
(1992, Vol. C, Table 6.1.1.4)
;
O O 0.049 0.032
;
International Tables for Crystallography
(1992, Vol. C, Tables 4.2.6.8 and 6.1.1.4)
;
N N 0.031 0.018
;
International Tables for Crystallography
(1992, Vol. C, Tables 4.2.6.8 and 6.1.1.4)
;

loop_
_geom_angle_atom_site_label_1
_geom_angle_atom_site_label_2
_geom_angle_atom_site_label_3
_geom_angle
_geom_angle_publ_flag
C5 O1 C8 114.66(12) yes
C1 N1 C9 124.41(14) yes
N1 C1 C2 122.87(15) yes
C1 C2 C3 125.57(14) yes
C2 C3 C4 113.88(13) yes
C2 C3 C11 109.25(13) yes
C4 C3 C11 110.77(14) yes
O3 C4 C3 107.03(13) yes
O3 C4 C19 111.01(13) yes
C3 C4 C19 112.16(13) yes
O1 C5 C9 107.42(12) yes
O1 C5 C13 111.09(12) yes
C9 C5 C13 113.84(13) yes
C13 C6 C14 120.05(15) yes
C10 C7 C19 120.47(16) yes
O2 C9 N1 124.60(14) yes
O2 C9 C5 120.42(14) yes
N1 C9 C5 114.93(13) yes
C7 C10 C18 120.63(16) yes
C5 C13 C6 120.50(14) yes
C5 C13 C17 120.32(14) yes
C6 C13 C17 118.93(14) yes
C6 C14 C15 120.40(16) yes
C14 C15 C16 119.84(17) yes
C15 C16 C17 119.99(16) yes
C13 C17 C16 120.73(15) yes
C10 C18 C20 119.31(16) yes
C4 C19 C7 120.29(15) yes
C4 C19 C21 121.31(14) yes
C7 C19 C21 118.40(14) yes
C18 C20 C21 120.48(17) yes
C19 C21 C20 120.70(15) yes
C4 O3 H18 109.475 no
C1 N1 H5 117.794 no
C9 N1 H5 117.797 no
N1 C1 H1 118.561 no
C2 C1 H1 118.568 no
C1 C2 H2 117.209 no
C3 C2 H2 117.221 no
C2 C3 H3 107.560 no
C4 C3 H3 107.566 no
C11 C3 H3 107.566 no
O3 C4 H4 108.855 no
C3 C4 H4 108.862 no
C19 C4 H4 108.856 no
O1 C5 H6 108.103 no
C9 C5 H6 108.102 no
C13 C5 H6 108.109 no
C13 C6 H10 119.975 no
C14 C6 H10 119.974 no
C10 C7 H19 119.763 no
C19 C7 H19 119.765 no
O1 C8 H7 109.474 no
O1 C8 H8 109.465 no
O1 C8 H9 109.468 no
H7 C8 H8 109.478 no
H7 C8 H9 109.474 no
H8 C8 H9 109.468 no
C7 C10 H20 119.687 no
C18 C10 H20 119.679 no
C3 C11 H15 109.464 no
C3 C11 H16 109.474 no
C3 C11 H17 109.481 no
H15 C11 H16 109.467 no
H15 C11 H17 109.473 no
H16 C11 H17 109.468 no
C6 C14 H11 119.801 no
C15 C14 H11 119.795 no
C14 C15 H12 120.078 no
C16 C15 H12 120.086 no
C15 C16 H13 120.000 no
C17 C16 H13 120.010 no
C13 C17 H14 119.643 no
C16 C17 H14 119.625 no
C10 C18 H21 120.350 no
C20 C18 H21 120.339 no
C18 C20 H22 119.762 no
C21 C20 H22 119.758 no
C19 C21 H23 119.647 no
C20 C21 H23 119.657 no

loop_
_geom_bond_atom_site_label_1
_geom_bond_atom_site_label_2
_geom_bond_distance
_geom_bond_publ_flag
O1 C5 1.4248(19) yes
O1 C8 1.4198(19) yes
O2 C9 1.235(2) yes
O3 C4 1.4260(19) yes
N1 C1 1.4085(19) yes
N1 C9 1.335(2) yes
C1 C2 1.323(3) yes
C2 C3 1.508(3) yes
C3 C4 1.537(3) yes
C3 C11 1.532(3) yes
C4 C19 1.516(3) yes
C5 C9 1.532(2) yes
C5 C13 1.513(2) yes
C6 C13 1.398(3) yes
C6 C14 1.389(3) yes
C7 C10 1.382(3) yes
C7 C19 1.396(3) yes
C10 C18 1.382(3) yes
C13 C17 1.390(3) yes
C14 C15 1.384(3) yes
C15 C16 1.384(3) yes
C16 C17 1.388(3) yes
C18 C20 1.377(3) yes
C19 C21 1.388(3) yes
C20 C21 1.387(3) yes
O3 H18 0.840 no
N1 H5 0.880 no
C1 H1 0.950 no
C2 H2 0.950 no
C3 H3 1.000 no
C4 H4 1.000 no
C5 H6 1.000 no
C6 H10 0.950 no
C7 H19 0.950 no
C8 H7 0.980 no
C8 H8 0.980 no
C8 H9 0.980 no
C10 H20 0.950 no
C11 H15 0.980 no
C11 H16 0.980 no
C11 H17 0.980 no
C14 H11 0.950 no
C15 H12 0.950 no
C16 H13 0.950 no
C17 H14 0.950 no
C18 H21 0.950 no
C20 H22 0.950 no
C21 H23 0.950 no

loop_
_geom_contact_atom_site_label_1
_geom_contact_atom_site_label_2
_geom_contact_distance
_geom_contact_publ_flag
_geom_contact_site_symmetry_2
O1 O2 3.5423(16) no .
O1 O3 3.3568(16) no .
O1 N1 2.5275(17) no .
O1 C6 3.160(2) no .
O1 C17 3.3223(19) no .
O2 C1 2.839(2) no .
O2 C6 3.341(2) no .
O2 C13 2.9998(19) no .
O3 N1 2.7895(19) no .
O3 C1 3.077(2) no .
O3 C2 2.849(2) no .
O3 C7 3.000(2) no .
O3 C21 3.523(2) no .
N1 C3 2.970(2) no .
N1 C4 3.497(3) no .
N1 C13 3.573(2) no .
C1 C4 3.353(3) no .
C3 C7 3.110(3) no .
C6 C9 3.012(3) no .
C6 C16 2.776(3) no .
C7 C20 2.761(3) no .
C8 C13 3.074(3) no .
C8 C17 3.428(3) no .
C10 C21 2.758(3) no .
C11 C19 3.014(3) no .
C13 C15 2.790(3) no .
C14 C17 2.766(3) no .
C18 C19 2.794(3) no .
O2 O3 2.7618(17) no 1_455
O2 C2 3.359(2) no 3_546
O2 C4 3.568(2) no 1_455
O3 O2 2.7618(17) no 1_655
C1 C21 3.582(3) no 1_455
C2 O2 3.359(2) no 3_556
C4 O2 3.568(2) no 1_655
C8 C11 3.599(3) no 1_545
C11 C8 3.599(3) no 1_565
C16 C20 3.591(3) no 1_445
C20 C16 3.591(3) no 1_665
C21 C1 3.582(3) no 1_655
O1 H5 2.0734 no .
O1 H10 3.1817 no .
O1 H14 3.4508 no .
O2 H1 2.6528 no .
O2 H5 3.0322 no .
O2 H6 2.7002 no .
O2 H10 3.1037 no .
O3 H2 3.5471 no .
O3 H3 2.6029 no .
O3 H5 2.1265 no .
O3 H19 2.8471 no .
N1 H2 3.2323 no .
N1 H3 2.7131 no .
N1 H6 3.0022 no .
N1 H10 3.3119 no .
N1 H18 3.4951 no .
C1 H3 2.6516 no .
C2 H4 2.7832 no .
C2 H5 2.5756 no .
C2 H15 3.3254 no .
C2 H16 2.6642 no .
C2 H17 2.6700 no .
C3 H1 3.3565 no .
C3 H5 2.6991 no .
C3 H18 3.1248 no .
C3 H19 2.9711 no .
C4 H2 3.0824 no .
C4 H5 2.9454 no .
C4 H15 2.6726 no .
C4 H16 3.3676 no .
C4 H17 2.7589 no .
C4 H19 2.6766 no .
C4 H23 2.6873 no .
C5 H5 2.4744 no .
C5 H7 2.6105 no .
C5 H8 2.6104 no .
C5 H9 3.2254 no .
C5 H10 2.6872 no .
C5 H14 2.6703 no .
C6 H6 3.3133 no .
C6 H12 3.2632 no .
C6 H14 3.2603 no .
C7 H3 2.7773 no .
C7 H4 3.3313 no .
C7 H15 3.1701 no .
C7 H18 3.1921 no .
C7 H21 3.2592 no .
C7 H23 3.2528 no .
C8 H5 3.3627 no .
C8 H6 2.4753 no .
C8 H14 3.3047 no .
C9 H1 2.6484 no .
C9 H10 2.7342 no .
C10 H22 3.2401 no .
C11 H2 2.5790 no .
C11 H4 2.7140 no .
C13 H7 3.4837 no .
C13 H8 2.7786 no .
C13 H11 3.2712 no .
C13 H13 3.2694 no .
C14 H13 3.2529 no .
C15 H10 3.2620 no .
C15 H14 3.2552 no .
C16 H11 3.2517 no .
C17 H6 2.5679 no .
C17 H8 2.8283 no .
C17 H10 3.2611 no .
C17 H12 3.2584 no .
C18 H19 3.2556 no .
C18 H23 3.2531 no .
C19 H3 2.6871 no .
C19 H15 2.6236 no .
C19 H17 3.3914 no .
C19 H18 2.5612 no .
C19 H20 3.2670 no .
C19 H22 3.2657 no .
C20 H20 3.2391 no .
C21 H4 2.5720 no .
C21 H15 3.0769 no .
C21 H18 3.4397 no .
C21 H19 3.2521 no .
C21 H21 3.2586 no .
H1 H2 2.2152 no .
H1 H3 3.5431 no .
H1 H5 2.7752 no .
H2 H3 2.8249 no .
H2 H4 3.0276 no .
H2 H5 3.4875 no .
H2 H15 3.5240 no .
H2 H16 2.6982 no .
H2 H17 2.4545 no .
H3 H4 2.8779 no .
H3 H5 2.3657 no .
H3 H15 2.3734 no .
H3 H16 2.3381 no .
H3 H17 2.8616 no .
H3 H18 3.3754 no .
H3 H19 2.3866 no .
H4 H15 2.9376 no .
H4 H17 2.5779 no .
H4 H18 2.2119 no .
H4 H23 2.3569 no .
H5 H6 3.1123 no .
H5 H10 3.4202 no .
H5 H18 2.8131 no .
H5 H19 3.2326 no .
H6 H7 2.3096 no .
H6 H8 2.7048 no .
H6 H9 3.3957 no .
H6 H14 2.3591 no .
H7 H14 3.3034 no .
H8 H14 2.7512 no .
H10 H11 2.3359 no .
H11 H12 2.3322 no .
H12 H13 2.3352 no .
H13 H14 2.3325 no .
H15 H19 3.4516 no .
H15 H23 3.3004 no .
H17 H23 3.5886 no .
H18 H19 3.1834 no .
H18 H23 3.5984 no .
H19 H20 2.3242 no .
H20 H21 2.3328 no .
H21 H22 2.3286 no .
H22 H23 2.3288 no .
O1 H2 3.2845 no 3_646
O1 H4 3.5697 no 3_646
O1 H11 3.3166 no 2_557
O1 H12 3.4863 no 2_557
O2 H1 3.4060 no 3_546
O2 H2 2.7025 no 3_546
O2 H4 3.5586 no 1_455
O2 H4 3.4796 no 3_646
O2 H18 1.9264 no 1_455
O2 H23 3.0709 no 3_646
O3 H2 3.1140 no 3_646
O3 H6 3.4950 no 3_656
O3 H7 3.5625 no 3_656
O3 H17 3.1118 no 3_646
N1 H17 2.9799 no 3_646
C1 H7 3.1209 no 3_656
C1 H17 3.0739 no 3_646
C1 H23 3.1001 no 1_455
C2 H7 2.8843 no 3_656
C2 H23 3.0325 no 1_455
C3 H22 3.2164 no 1_455
C3 H23 3.4905 no 1_455
C4 H6 3.1671 no 3_656
C5 H1 3.4507 no 3_546
C5 H4 3.0209 no 3_646
C6 H9 3.1143 no 1_455
C6 H11 3.1495 no 2_557
C6 H12 2.9561 no 2_557
C7 H10 2.9537 no 1_655
C7 H11 3.3557 no 1_655
C7 H21 3.3910 no 2_467
C8 H2 3.1375 no 3_646
C8 H11 3.2791 no 2_557
C8 H15 3.4316 no 1_545
C8 H16 3.2881 no 1_545
C8 H17 3.4851 no 1_545
C8 H20 3.5040 no 2_457
C9 H4 3.1572 no 3_646
C9 H17 3.4863 no 3_646
C9 H18 2.9119 no 1_455
C9 H23 3.5798 no 3_646
C10 H8 3.3291 no 2_557
C10 H10 3.0149 no 1_655
C10 H11 3.0969 no 1_655
C10 H12 3.5951 no 2_657
C10 H21 3.3027 no 2_467
C10 H22 3.1072 no 2_467
C11 H7 3.0031 no 1_565
C11 H8 3.3484 no 1_565
C11 H21 3.5069 no 2_467
C11 H22 3.0574 no 1_455
C13 H1 3.4135 no 3_546
C13 H9 3.2779 no 1_455
C13 H11 3.3319 no 2_557
C14 H8 3.5328 no 2_457
C14 H9 2.8679 no 1_455
C14 H11 3.3177 no 2_557
C14 H12 3.4590 no 2_557
C14 H20 3.5347 no 1_455
C15 H9 2.7971 no 1_455
C15 H10 3.3826 no 2_457
C15 H19 3.1691 no 2_457
C15 H21 3.4716 no 2_357
C16 H9 2.9384 no 1_455
C16 H15 3.5929 no 1_445
C16 H19 3.3242 no 2_457
C16 H20 3.0152 no 2_457
C16 H21 3.2750 no 2_357
C16 H22 3.5109 no 1_445
C17 H1 3.1423 no 3_546
C17 H9 3.1683 no 1_455
C17 H20 3.1082 no 2_457
C17 H22 3.5744 no 1_445
C18 H10 3.3856 no 1_655
C18 H12 3.1607 no 2_657
C18 H13 3.1920 no 1_665
C18 H13 3.3585 no 2_657
C18 H15 3.5173 no 2_567
C18 H22 3.4421 no 2_467
C19 H10 3.2929 no 1_655
C20 H3 3.0363 no 1_655
C20 H13 2.8346 no 1_665
C20 H14 3.4081 no 1_665
C20 H16 3.1982 no 1_655
C20 H20 3.4344 no 2_567
C21 H3 3.3706 no 1_655
C21 H13 3.1792 no 1_665
C21 H14 3.3971 no 1_665
C21 H16 3.4311 no 1_655
H1 O2 3.4060 no 3_556
H1 C5 3.4507 no 3_556
H1 C13 3.4135 no 3_556
H1 C17 3.1423 no 3_556
H1 H4 3.4198 no 1_455
H1 H6 2.8479 no 3_556
H1 H7 3.1424 no 3_656
H1 H9 3.5935 no 3_656
H1 H14 2.7700 no 3_556
H1 H17 3.1890 no 3_646
H1 H18 3.4878 no 1_455
H1 H23 3.2580 no 1_455
H2 O1 3.2845 no 3_656
H2 O2 2.7025 no 3_556
H2 O3 3.1140 no 3_656
H2 C8 3.1375 no 3_656
H2 H5 3.5752 no 3_656
H2 H7 2.6057 no 3_656
H2 H9 3.1354 no 3_656
H2 H18 2.7692 no 3_656
H2 H23 3.2643 no 1_455
H3 C20 3.0363 no 1_455
H3 C21 3.3706 no 1_455
H3 H22 2.5808 no 1_455
H3 H23 3.2060 no 1_455
H4 O1 3.5697 no 3_656
H4 O2 3.5586 no 1_655
H4 O2 3.4796 no 3_656
H4 C5 3.0209 no 3_656
H4 C9 3.1572 no 3_656
H4 H1 3.4198 no 1_655
H4 H6 2.2464 no 3_656
H4 H7 3.2156 no 3_656
H5 H2 3.5752 no 3_646
H5 H17 3.0900 no 3_646
H6 O3 3.4950 no 3_646
H6 C4 3.1671 no 3_646
H6 H1 2.8479 no 3_546
H6 H4 2.2464 no 3_646
H6 H18 3.4333 no 3_646
H7 O3 3.5625 no 3_646
H7 C1 3.1209 no 3_646
H7 C2 2.8843 no 3_646
H7 C11 3.0031 no 1_545
H7 H1 3.1424 no 3_646
H7 H2 2.6057 no 3_646
H7 H4 3.2156 no 3_646
H7 H15 3.0248 no 1_545
H7 H16 2.7855 no 1_545
H7 H17 2.6954 no 1_545
H8 C10 3.3291 no 2_457
H8 C11 3.3484 no 1_545
H8 C14 3.5328 no 2_557
H8 H11 2.7480 no 2_557
H8 H15 3.1225 no 1_545
H8 H16 2.8950 no 1_545
H8 H17 3.5053 no 1_545
H8 H20 2.5372 no 2_457
H8 H21 3.4939 no 2_457
H9 C6 3.1143 no 1_655
H9 C13 3.2779 no 1_655
H9 C14 2.8679 no 1_655
H9 C15 2.7971 no 1_655
H9 C16 2.9384 no 1_655
H9 C17 3.1683 no 1_655
H9 H1 3.5935 no 3_646
H9 H2 3.1354 no 3_646
H9 H11 3.3228 no 1_655
H9 H11 3.3320 no 2_557
H9 H12 3.2433 no 1_655
H9 H13 3.4298 no 1_655
H10 C7 2.9537 no 1_455
H10 C10 3.0149 no 1_455
H10 C15 3.3826 no 2_557
H10 C18 3.3856 no 1_455
H10 C19 3.2929 no 1_455
H10 H11 3.4531 no 2_557
H10 H12 2.5603 no 2_557
H10 H18 3.2995 no 1_455
H10 H19 3.2528 no 1_455
H10 H20 3.3543 no 1_455
H11 O1 3.3166 no 2_457
H11 C6 3.1495 no 2_457
H11 C7 3.3557 no 1_455
H11 C8 3.2791 no 2_457
H11 C10 3.0969 no 1_455
H11 C13 3.3319 no 2_457
H11 C14 3.3177 no 2_457
H11 H8 2.7480 no 2_457
H11 H9 3.3228 no 1_455
H11 H9 3.3320 no 2_457
H11 H10 3.4531 no 2_457
H11 H12 3.4638 no 2_557
H11 H19 3.1989 no 1_455
H11 H20 2.7328 no 1_455
H12 O1 3.4863 no 2_457
H12 C6 2.9561 no 2_457
H12 C10 3.5951 no 2_357
H12 C14 3.4590 no 2_457
H12 C18 3.1607 no 2_357
H12 H9 3.2433 no 1_455
H12 H10 2.5603 no 2_457
H12 H11 3.4638 no 2_457
H12 H19 3.0063 no 2_457
H12 H21 3.0307 no 2_357
H13 C18 3.1920 no 1_445
H13 C18 3.3585 no 2_357
H13 C20 2.8346 no 1_445
H13 C21 3.1792 no 1_445
H13 H9 3.4298 no 1_455
H13 H15 3.0728 no 1_445
H13 H19 3.2964 no 2_457
H13 H20 3.0559 no 2_457
H13 H21 3.5010 no 1_445
H13 H21 2.6229 no 2_357
H13 H22 2.9421 no 1_445
H13 H23 3.4782 no 1_445
H14 C20 3.4081 no 1_445
H14 C21 3.3971 no 1_445
H14 H1 2.7700 no 3_546
H14 H16 2.8205 no 1_545
H14 H20 3.2123 no 2_457
H14 H22 3.0666 no 1_445
H14 H23 3.0401 no 1_445
H15 C8 3.4316 no 1_565
H15 C16 3.5929 no 1_665
H15 C18 3.5173 no 2_467
H15 H7 3.0248 no 1_565
H15 H8 3.1225 no 1_565
H15 H13 3.0728 no 1_665
H15 H20 3.5855 no 2_467
H15 H21 2.6774 no 2_467
H15 H22 3.1836 no 1_455
H16 C8 3.2881 no 1_565
H16 C20 3.1982 no 1_455
H16 C21 3.4311 no 1_455
H16 H7 2.7855 no 1_565
H16 H8 2.8950 no 1_565
H16 H14 2.8205 no 1_565
H16 H20 3.4595 no 2_467
H16 H21 3.5696 no 2_467
H16 H22 2.4497 no 1_455
H16 H23 2.9304 no 1_455
H17 O3 3.1118 no 3_656
H17 N1 2.9799 no 3_656
H17 C1 3.0739 no 3_656
H17 C8 3.4851 no 1_565
H17 C9 3.4863 no 3_656
H17 H1 3.1890 no 3_656
H17 H5 3.0900 no 3_656
H17 H7 2.6954 no 1_565
H17 H8 3.5053 no 1_565
H17 H18 3.2534 no 3_656
H18 O2 1.9264 no 1_655
H18 C9 2.9119 no 1_655
H18 H1 3.4878 no 1_655
H18 H2 2.7692 no 3_646
H18 H6 3.4333 no 3_656
H18 H10 3.2995 no 1_655
H18 H17 3.2534 no 3_646
H19 C15 3.1691 no 2_557
H19 C16 3.3242 no 2_557
H19 H10 3.2528 no 1_655
H19 H11 3.1989 no 1_655
H19 H12 3.0063 no 2_557
H19 H13 3.2964 no 2_557
H20 C8 3.5040 no 2_557
H20 C14 3.5347 no 1_655
H20 C16 3.0152 no 2_557
H20 C17 3.1082 no 2_557
H20 C20 3.4344 no 2_467
H20 H8 2.5372 no 2_557
H20 H10 3.3543 no 1_655
H20 H11 2.7328 no 1_655
H20 H13 3.0559 no 2_557
H20 H14 3.2123 no 2_557
H20 H15 3.5855 no 2_567
H20 H16 3.4595 no 2_567
H20 H21 3.5057 no 2_467
H20 H22 2.7402 no 2_467
H21 C7 3.3910 no 2_567
H21 C10 3.3027 no 2_567
H21 C11 3.5069 no 2_567
H21 C15 3.4716 no 2_657
H21 C16 3.2750 no 2_657
H21 H8 3.4939 no 2_557
H21 H12 3.0307 no 2_657
H21 H13 3.5010 no 1_665
H21 H13 2.6229 no 2_657
H21 H15 2.6774 no 2_567
H21 H16 3.5696 no 2_567
H21 H20 3.5057 no 2_567
H21 H22 3.3520 no 2_467
H22 C3 3.2164 no 1_655
H22 C10 3.1072 no 2_567
H22 C11 3.0574 no 1_655
H22 C16 3.5109 no 1_665
H22 C17 3.5744 no 1_665
H22 C18 3.4421 no 2_567
H22 H3 2.5808 no 1_655
H22 H13 2.9421 no 1_665
H22 H14 3.0666 no 1_665
H22 H15 3.1836 no 1_655
H22 H16 2.4497 no 1_655
H22 H20 2.7402 no 2_567
H22 H21 3.3520 no 2_567
H23 O2 3.0709 no 3_656
H23 C1 3.1001 no 1_655
H23 C2 3.0325 no 1_655
H23 C3 3.4905 no 1_655
H23 C9 3.5798 no 3_656
H23 H1 3.2580 no 1_655
H23 H2 3.2643 no 1_655
H23 H3 3.2060 no 1_655
H23 H13 3.4782 no 1_665
H23 H14 3.0401 no 1_665
H23 H16 2.9304 no 1_655

loop_
_geom_hbond_atom_site_label_D
_geom_hbond_atom_site_label_H
_geom_hbond_atom_site_label_A
_geom_hbond_site_symmetry_A
_geom_hbond_distance_DA
_geom_hbond_distance_DH
_geom_hbond_distance_HA
_geom_hbond_angle_DHA
_geom_hbond_publ_flag
O3 H18 O2 1_655 2.7618(17) 0.840 1.926 172.8 no
N1 H5 O1 . 2.5275(17) 0.880 2.073 111.1 no
N1 H5 O3 . 2.7895(19) 0.880 2.127 131.6 no

loop_
_geom_torsion_atom_site_label_1
_geom_torsion_atom_site_label_2
_geom_torsion_atom_site_label_3
_geom_torsion_atom_site_label_4
_geom_torsion
_geom_torsion_publ_flag
C8 O1 C5 C9 -157.09(11) no
C8 O1 C5 C13 77.80(14) no
C1 N1 C9 O2 -7.3(3) no
C1 N1 C9 C5 170.16(12) no
C9 N1 C1 C2 161.64(13) no
N1 C1 C2 C3 -8.7(3) no
C1 C2 C3 C4 84.3(2) no
C1 C2 C3 C11 -151.25(15) no
C2 C3 C4 O3 -53.78(16) no
C2 C3 C4 C19 -175.76(11) no
C11 C3 C4 O3 -177.39(11) no
C11 C3 C4 C19 60.64(15) no
O3 C4 C19 C7 -58.36(18) no
O3 C4 C19 C21 122.09(14) no
C3 C4 C19 C7 61.31(17) no
C3 C4 C19 C21 -118.23(14) no
O1 C5 C9 O2 -177.91(12) no
O1 C5 C9 N1 4.53(16) no
O1 C5 C13 C6 77.09(16) no
O1 C5 C13 C17 -97.12(15) no
C9 C5 C13 C6 -44.32(18) no
C9 C5 C13 C17 141.46(13) no
C13 C5 C9 O2 -54.48(17) no
C13 C5 C9 N1 127.97(13) no
C13 C6 C14 C15 0.4(3) no
C14 C6 C13 C5 -172.68(14) no
C14 C6 C13 C17 1.6(3) no
C10 C7 C19 C4 -178.66(14) no
C10 C7 C19 C21 0.9(3) no
C19 C7 C10 C18 -0.7(3) no
C7 C10 C18 C20 -0.1(3) no
C5 C13 C17 C16 172.28(12) no
C6 C13 C17 C16 -2.0(3) no
C6 C14 C15 C16 -2.0(3) no
C14 C15 C16 C17 1.6(3) no
C15 C16 C17 C13 0.4(3) no
C10 C18 C20 C21 0.7(3) no
C4 C19 C21 C20 179.21(12) no
C7 C19 C21 C20 -0.3(3) no
C18 C20 C21 C19 -0.4(3) no
